data_7028448
loop_
_publ_author_name
'Ib\'a\~nez, Susana'
'Vre\<cko, Doris Nena'
'Estevan, Francisco'
'Hirva, Pipsa'
'Sana\'u, Mercedes'
'Ubeda, Maangeles'

_publ_section_title
;
 Further orthometalated dinuclear palladium(iii) compounds with bridging
 N,S-donor ligands.
;
_journal_issue 7
_journal_name_full 'Dalton transactions (Cambridge, England : 2003)'
_journal_page_first 2961
_journal_page_last 2970
_journal_paper_doi 10.1039/c3dt52717d
_journal_volume 43
_journal_year 2014
_chemical_formula_sum 'C49 H42 Cl2 N2 O3 P2 Pd2 S2'
_chemical_formula_weight 1116.61
_chemical_name_systematic
; 
 ? 
;
_space_group_IT_number 14
_symmetry_cell_setting monoclinic
_symmetry_space_group_name_Hall '-P 2ybc'
_symmetry_space_group_name_H-M 'P 1 21/c 1'
_atom_sites_solution_hydrogens geom
_atom_sites_solution_primary direct
_atom_sites_solution_secondary difmap
_audit_creation_method SHELXL-97
_cell_angle_alpha 90.00
_cell_angle_beta 104.9870(15)
_cell_angle_gamma 90.00
_cell_formula_units_Z 4
_cell_length_a 18.2050(5)
_cell_length_b 12.9880(4)
_cell_length_c 22.1800(5)
_cell_measurement_temperature 293(2)
_cell_volume 5066.0(2)
_computing_cell_refinement 'Denzo and Scalepack(Otwinowski & Minor1997)'
_computing_data_collection 'Collect(Nonius BV, 1997-2000)'
_computing_data_reduction 'Denzo and Scalepack(Otwinowski & Minor1997)'
_computing_molecular_graphics 'Bruker SHELXTL'
_computing_publication_material 'Bruker SHELXTL'
_computing_structure_refinement 'Bruker SHELXTL'
_computing_structure_solution 'Bruker SHELXTL'
_diffrn_ambient_temperature 293(2)
_diffrn_measured_fraction_theta_full 0.967
_diffrn_measured_fraction_theta_max 0.967
_diffrn_radiation_monochromator graphite
_diffrn_radiation_source 'fine-focus sealed tube'
_diffrn_radiation_type MoK\a
_diffrn_radiation_wavelength 0.71073
_diffrn_reflns_av_R_equivalents 0.0420
_diffrn_reflns_av_sigmaI/netI 0.0473
_diffrn_reflns_limit_h_max 23
_diffrn_reflns_limit_h_min -23
_diffrn_reflns_limit_k_max 15
_diffrn_reflns_limit_k_min -16
_diffrn_reflns_limit_l_max 28
_diffrn_reflns_limit_l_min -28
_diffrn_reflns_number 18568
_diffrn_reflns_theta_full 27.45
_diffrn_reflns_theta_max 27.45
_diffrn_reflns_theta_min 1.16
_exptl_absorpt_coefficient_mu 1.002
_exptl_absorpt_correction_type none
_exptl_crystal_colour yellow
_exptl_crystal_density_diffrn 1.464
_exptl_crystal_density_method 'not measured'
_exptl_crystal_description prismatic
_exptl_crystal_F_000 2248
_exptl_crystal_size_max 0.24
_exptl_crystal_size_mid 0.22
_exptl_crystal_size_min 0.17
_refine_diff_density_max 1.625
_refine_diff_density_min -1.080
_refine_diff_density_rms 0.212
_refine_ls_extinction_method none
_refine_ls_goodness_of_fit_ref 1.070
_refine_ls_hydrogen_treatment constr
_refine_ls_matrix_type full
_refine_ls_number_parameters 559
_refine_ls_number_reflns 11204
_refine_ls_number_restraints 0
_refine_ls_restrained_S_all 1.070
_refine_ls_R_factor_all 0.0704
_refine_ls_R_factor_gt 0.0518
_refine_ls_shift/su_max 0.002
_refine_ls_shift/su_mean 0.000
_refine_ls_structure_factor_coef Fsqd
_refine_ls_weighting_details 'calc w=1/[\s^2^(Fo^2^)+(0.0933P)^2^+7.6603P] where P=(Fo^2^+2Fc^2^)/3'
_refine_ls_weighting_scheme calc
_refine_ls_wR_factor_gt 0.1546
_refine_ls_wR_factor_ref 0.1702
_reflns_number_gt 8631
_reflns_number_total 11204
_reflns_threshold_expression >2sigma(I)
_cod_data_source_file c3dt52717d.txt
_cod_data_source_block 2b
_cod_original_sg_symbol_H-M P2(1)/c
_cod_database_code 7028448

loop_
_symmetry_equiv_pos_as_xyz
'x, y, z'
'-x, y+1/2, -z+1/2'
'-x, -y, -z'
'x, -y-1/2, z-1/2'

loop_
_atom_site_label
_atom_site_type_symbol
_atom_site_fract_x
_atom_site_fract_y
_atom_site_fract_z
_atom_site_U_iso_or_equiv
_atom_site_adp_type
_atom_site_occupancy
_atom_site_symmetry_multiplicity
_atom_site_calc_flag
_atom_site_refinement_flags
O1 O 0.4295(8) 0.0451(12) 0.9909(4) 0.281(9) Uani 1 1 d .
Pd1 Pd 0.832559(18) 0.07704(3) 0.705824(15) 0.03126(11) Uani 1 1 d .
P1 P 0.75311(7) 0.17159(9) 0.62760(5) 0.0323(2) Uani 1 1 d .
S1 S 0.89552(7) -0.03542(11) 0.78706(6) 0.0450(3) Uani 1 1 d .
Cl1 Cl 0.63759(16) 0.5311(2) 0.76278(13) 0.1151(9) Uani 1 1 d .
N1 N 0.8775(2) 0.2099(3) 0.76159(17) 0.0376(9) Uani 1 1 d .
C1 C 0.8608(3) -0.0124(4) 0.8518(2) 0.0437(11) Uani 1 1 d .
Pd2 Pd 0.713013(19) 0.06892(3) 0.760036(14) 0.03003(11) Uani 1 1 d .
S2 S 0.73848(7) 0.24518(10) 0.78250(6) 0.0394(3) Uani 1 1 d .
P2 P 0.69169(7) -0.09544(9) 0.71987(5) 0.0343(3) Uani 1 1 d .
N2 N 0.7905(2) 0.0243(3) 0.84779(16) 0.0380(9) Uani 1 1 d .
Cl2 Cl 0.50518(18) 0.4449(2) 0.67700(15) 0.1273(11) Uani 1 1 d .
C2 C 0.9074(4) -0.0423(6) 0.9102(3) 0.071(2) Uani 1 1 d .
H2A H 0.9557 -0.0688 0.9130 0.085 Uiso 1 1 calc R
O2 O 0.9637(5) 0.2198(7) 0.9671(5) 0.177(4) Uani 1 1 d .
C3 C 0.8824(4) -0.0327(7) 0.9628(3) 0.084(2) Uani 1 1 d .
H3A H 0.9128 -0.0537 1.0013 0.101 Uiso 1 1 calc R
O3 O 0.9974(6) 0.3573(12) 0.0474(5) 0.237(6) Uani 1 1 d .
C4 C 0.8119(4) 0.0083(6) 0.9584(2) 0.0659(18) Uani 1 1 d .
H4A H 0.7948 0.0181 0.9940 0.079 Uiso 1 1 calc R
C5 C 0.7658(3) 0.0353(5) 0.8997(2) 0.0463(12) Uani 1 1 d .
C6 C 0.6874(3) 0.0751(5) 0.8929(3) 0.0536(14) Uani 1 1 d .
H6A H 0.6641 0.0894 0.8497 0.080 Uiso 1 1 calc R
H6B H 0.6896 0.1371 0.9168 0.080 Uiso 1 1 calc R
H6C H 0.6579 0.0243 0.9077 0.080 Uiso 1 1 calc R
C7 C 0.8334(3) 0.2718(4) 0.7869(2) 0.0394(10) Uani 1 1 d .
C8 C 0.8621(4) 0.3664(5) 0.8151(3) 0.0610(16) Uani 1 1 d .
H8A H 0.8313 0.4099 0.8312 0.073 Uiso 1 1 calc R
C9 C 0.9358(4) 0.3930(6) 0.8184(3) 0.072(2) Uani 1 1 d .
H9A H 0.9554 0.4552 0.8364 0.086 Uiso 1 1 calc R
C10 C 0.9807(4) 0.3273(5) 0.7950(3) 0.0622(17) Uani 1 1 d .
H10A H 1.0311 0.3446 0.7982 0.075 Uiso 1 1 calc R
C11 C 0.6546(3) 0.1631(4) 0.63199(19) 0.0349(9) Uani 1 1 d .
C12 C 0.6363(3) 0.1223(3) 0.68444(19) 0.0333(9) Uani 1 1 d .
C13 C 0.5606(3) 0.1235(4) 0.6868(2) 0.0430(11) Uani 1 1 d .
H13A H 0.5480 0.0984 0.7221 0.052 Uiso 1 1 calc R
C14 C 0.5038(3) 0.1611(5) 0.6379(3) 0.0517(13) Uani 1 1 d .
H14A H 0.4537 0.1616 0.6406 0.062 Uiso 1 1 calc R
C15 C 0.5211(3) 0.1978(5) 0.5852(3) 0.0551(15) Uani 1 1 d .
H15A H 0.4828 0.2217 0.5518 0.066 Uiso 1 1 calc R
C16 C 0.5958(3) 0.1987(4) 0.5823(2) 0.0459(12) Uani 1 1 d .
H16A H 0.6075 0.2236 0.5465 0.055 Uiso 1 1 calc R
C17 C 0.9516(3) 0.2353(5) 0.7665(2) 0.0468(12) Uani 1 1 d .
C18 C 0.9984(3) 0.1663(5) 0.7382(3) 0.0628(16) Uani 1 1 d .
H18A H 0.9691 0.1069 0.7210 0.094 Uiso 1 1 calc R
H18B H 1.0427 0.1451 0.7696 0.094 Uiso 1 1 calc R
H18C H 1.0137 0.2024 0.7057 0.094 Uiso 1 1 calc R
C19 C 0.5796(5) 0.4240(7) 0.7417(5) 0.106(3) Uani 1 1 d .
H19A H 0.6100 0.3670 0.7334 0.127 Uiso 1 1 calc R
H19B H 0.5593 0.4045 0.7765 0.127 Uiso 1 1 calc R
C21 C 0.7453(3) 0.1399(4) 0.5460(2) 0.0383(10) Uani 1 1 d .
C22 C 0.7764(3) 0.1993(5) 0.5074(2) 0.0502(13) Uani 1 1 d .
H22A H 0.8027 0.2590 0.5231 0.060 Uiso 1 1 calc R
C23 C 0.7694(4) 0.1719(5) 0.4455(2) 0.0581(15) Uani 1 1 d .
H23A H 0.7918 0.2123 0.4205 0.070 Uiso 1 1 calc R
C24 C 0.7292(4) 0.0848(5) 0.4216(3) 0.0596(16) Uani 1 1 d .
H24A H 0.7236 0.0668 0.3800 0.072 Uiso 1 1 calc R
C25 C 0.6973(3) 0.0242(5) 0.4591(2) 0.0521(13) Uani 1 1 d .
H25A H 0.6700 -0.0344 0.4427 0.063 Uiso 1 1 calc R
C26 C 0.7059(3) 0.0505(4) 0.5219(2) 0.0443(12) Uani 1 1 d .
H26A H 0.6854 0.0085 0.5474 0.053 Uiso 1 1 calc R
C31 C 0.7774(3) 0.3091(4) 0.6318(2) 0.0394(10) Uani 1 1 d .
C32 C 0.8519(3) 0.3354(4) 0.6360(2) 0.0485(12) Uani 1 1 d .
H32A H 0.8869 0.2837 0.6351 0.058 Uiso 1 1 calc R
C33 C 0.8758(4) 0.4371(5) 0.6414(3) 0.0600(16) Uani 1 1 d .
H33A H 0.9263 0.4536 0.6443 0.072 Uiso 1 1 calc R
C34 C 0.8240(5) 0.5125(5) 0.6425(3) 0.075(2) Uani 1 1 d .
H34A H 0.8394 0.5811 0.6457 0.090 Uiso 1 1 calc R
C35 C 0.7500(5) 0.4889(5) 0.6390(4) 0.074(2) Uani 1 1 d .
H35A H 0.7154 0.5411 0.6402 0.089 Uiso 1 1 calc R
C36 C 0.7262(4) 0.3859(4) 0.6335(3) 0.0560(14) Uani 1 1 d .
H36A H 0.6758 0.3696 0.6310 0.067 Uiso 1 1 calc R
C41 C 0.7441(3) -0.1177(4) 0.6606(2) 0.0371(10) Uani 1 1 d .
C42 C 0.8006(3) -0.0504(4) 0.6540(2) 0.0374(10) Uani 1 1 d .
C43 C 0.8409(3) -0.0739(4) 0.6102(2) 0.0458(12) Uani 1 1 d .
H43A H 0.8792 -0.0300 0.6052 0.055 Uiso 1 1 calc R
C44 C 0.8241(4) -0.1637(5) 0.5735(3) 0.0545(14) Uani 1 1 d .
H44A H 0.8523 -0.1798 0.5454 0.065 Uiso 1 1 calc R
C45 C 0.7657(4) -0.2278(5) 0.5793(3) 0.0566(14) Uani 1 1 d .
H45A H 0.7533 -0.2856 0.5540 0.068 Uiso 1 1 calc R
C46 C 0.7262(3) -0.2055(4) 0.6226(2) 0.0490(12) Uani 1 1 d .
H46A H 0.6872 -0.2489 0.6268 0.059 Uiso 1 1 calc R
C51 C 0.5962(3) -0.1405(4) 0.6787(2) 0.0381(10) Uani 1 1 d .
C52 C 0.5612(3) -0.0938(4) 0.6211(2) 0.0461(12) Uani 1 1 d .
H52A H 0.5856 -0.0400 0.6065 0.055 Uiso 1 1 calc R
C53 C 0.4911(3) -0.1272(5) 0.5862(3) 0.0572(15) Uani 1 1 d .
H53A H 0.4681 -0.0956 0.5484 0.069 Uiso 1 1 calc R
C54 C 0.4552(3) -0.2074(5) 0.6075(3) 0.0607(16) Uani 1 1 d .
H54A H 0.4087 -0.2313 0.5834 0.073 Uiso 1 1 calc R
C55 C 0.4877(4) -0.2522(5) 0.6641(3) 0.0670(18) Uani 1 1 d .
H55A H 0.4624 -0.3052 0.6785 0.080 Uiso 1 1 calc R
C56 C 0.5579(3) -0.2193(4) 0.7001(3) 0.0535(14) Uani 1 1 d .
H56A H 0.5792 -0.2500 0.7386 0.064 Uiso 1 1 calc R
C61 C 0.7265(3) -0.1935(4) 0.7795(2) 0.0441(11) Uani 1 1 d .
C62 C 0.7828(3) -0.2637(5) 0.7767(3) 0.0575(15) Uani 1 1 d .
H62A H 0.8022 -0.2658 0.7418 0.069 Uiso 1 1 calc R
C63 C 0.8103(4) -0.3307(6) 0.8261(4) 0.082(2) Uani 1 1 d .
H63A H 0.8478 -0.3781 0.8239 0.098 Uiso 1 1 calc R
C64 C 0.7831(4) -0.3280(6) 0.8774(4) 0.080(2) Uani 1 1 d .
H64A H 0.8025 -0.3731 0.9102 0.096 Uiso 1 1 calc R
C65 C 0.7268(4) -0.2590(6) 0.8814(3) 0.0710(19) Uani 1 1 d .
H65A H 0.7082 -0.2576 0.9167 0.085 Uiso 1 1 calc R
C66 C 0.6988(4) -0.1925(5) 0.8329(2) 0.0544(14) Uani 1 1 d .
H66A H 0.6609 -0.1461 0.8354 0.065 Uiso 1 1 calc R

loop_
_atom_site_aniso_label
_atom_site_aniso_U_11
_atom_site_aniso_U_22
_atom_site_aniso_U_33
_atom_site_aniso_U_23
_atom_site_aniso_U_13
_atom_site_aniso_U_12
O1 0.320(15) 0.42(2) 0.087(5) -0.056(8) 0.016(7) -0.271(15)
Pd1 0.02747(18) 0.0345(2) 0.03103(18) 0.00103(12) 0.00604(13) 0.00155(13)
P1 0.0348(6) 0.0319(6) 0.0290(5) 0.0018(4) 0.0063(4) 0.0009(5)
S1 0.0382(7) 0.0528(8) 0.0422(6) 0.0085(6) 0.0069(5) 0.0138(6)
Cl1 0.1027(18) 0.0842(16) 0.135(2) 0.0181(14) -0.0121(15) -0.0033(14)
N1 0.036(2) 0.041(2) 0.0321(18) -0.0026(16) 0.0033(15) -0.0035(17)
C1 0.041(3) 0.047(3) 0.038(2) 0.005(2) 0.0012(19) 0.005(2)
Pd2 0.02827(18) 0.03225(19) 0.02862(17) 0.00054(12) 0.00566(13) 0.00040(13)
S2 0.0397(6) 0.0355(6) 0.0426(6) -0.0064(5) 0.0098(5) -0.0003(5)
P2 0.0354(6) 0.0299(6) 0.0354(6) 0.0024(4) 0.0052(5) -0.0005(5)
N2 0.038(2) 0.042(2) 0.0298(18) 0.0039(16) 0.0017(15) 0.0003(18)
Cl2 0.112(2) 0.104(2) 0.137(2) -0.0164(16) -0.0208(17) 0.0134(16)
C2 0.048(3) 0.112(6) 0.045(3) 0.012(3) -0.001(3) 0.029(4)
O2 0.134(7) 0.138(8) 0.252(11) 0.070(7) 0.039(7) 0.058(6)
C3 0.071(5) 0.131(7) 0.040(3) 0.010(4) -0.005(3) 0.025(5)
O3 0.148(10) 0.364(18) 0.184(10) -0.071(11) 0.013(7) -0.026(11)
C4 0.072(4) 0.090(5) 0.034(3) 0.003(3) 0.011(3) 0.007(4)
C5 0.049(3) 0.053(3) 0.037(2) -0.001(2) 0.012(2) -0.001(2)
C6 0.052(3) 0.066(4) 0.046(3) -0.002(3) 0.020(2) 0.002(3)
C7 0.045(3) 0.041(3) 0.031(2) -0.0023(19) 0.0071(19) -0.008(2)
C8 0.075(4) 0.052(4) 0.060(3) -0.020(3) 0.026(3) -0.022(3)
C9 0.077(5) 0.074(5) 0.067(4) -0.022(3) 0.025(3) -0.037(4)
C10 0.047(3) 0.077(5) 0.058(3) -0.004(3) 0.007(3) -0.025(3)
C11 0.037(2) 0.034(2) 0.031(2) -0.0025(17) 0.0062(17) 0.0011(19)
C12 0.034(2) 0.030(2) 0.032(2) -0.0001(17) 0.0025(17) 0.0029(18)
C13 0.034(2) 0.049(3) 0.046(3) 0.002(2) 0.011(2) 0.003(2)
C14 0.027(2) 0.064(4) 0.060(3) -0.001(3) 0.004(2) 0.008(2)
C15 0.040(3) 0.068(4) 0.048(3) 0.001(3) -0.007(2) 0.015(3)
C16 0.046(3) 0.051(3) 0.036(2) 0.008(2) 0.003(2) 0.009(2)
C17 0.038(3) 0.059(3) 0.040(2) 0.005(2) 0.005(2) -0.012(2)
C18 0.041(3) 0.071(4) 0.075(4) 0.005(3) 0.015(3) -0.007(3)
C19 0.075(6) 0.081(6) 0.152(9) 0.043(6) 0.011(6) 0.008(4)
C21 0.042(3) 0.040(3) 0.032(2) 0.0028(19) 0.0068(18) 0.004(2)
C22 0.054(3) 0.056(3) 0.041(3) 0.005(2) 0.013(2) -0.005(3)
C23 0.072(4) 0.069(4) 0.038(3) 0.004(3) 0.022(3) 0.002(3)
C24 0.073(4) 0.072(4) 0.035(3) -0.003(3) 0.016(3) 0.009(3)
C25 0.056(3) 0.052(3) 0.045(3) -0.012(2) 0.006(2) 0.002(3)
C26 0.049(3) 0.043(3) 0.039(2) -0.001(2) 0.008(2) 0.001(2)
C31 0.049(3) 0.035(2) 0.032(2) -0.0002(18) 0.0069(19) -0.002(2)
C32 0.054(3) 0.040(3) 0.049(3) 0.004(2) 0.008(2) -0.005(2)
C33 0.069(4) 0.052(4) 0.054(3) 0.005(3) 0.005(3) -0.021(3)
C34 0.101(6) 0.037(3) 0.080(4) 0.003(3) 0.010(4) -0.017(4)
C35 0.089(5) 0.033(3) 0.095(5) -0.003(3) 0.013(4) 0.005(3)
C36 0.061(4) 0.038(3) 0.067(4) 0.003(3) 0.013(3) 0.002(3)
C41 0.041(3) 0.030(2) 0.038(2) -0.0011(18) 0.0076(19) 0.004(2)
C42 0.034(2) 0.038(3) 0.037(2) 0.0008(19) 0.0039(18) 0.0074(19)
C43 0.045(3) 0.046(3) 0.048(3) 0.001(2) 0.014(2) 0.012(2)
C44 0.063(4) 0.052(3) 0.050(3) -0.004(2) 0.018(3) 0.016(3)
C45 0.071(4) 0.040(3) 0.057(3) -0.011(2) 0.013(3) 0.007(3)
C46 0.059(3) 0.033(3) 0.054(3) -0.004(2) 0.014(2) -0.002(2)
C51 0.037(2) 0.033(2) 0.041(2) -0.0025(19) 0.0038(19) 0.0011(19)
C52 0.046(3) 0.044(3) 0.046(3) 0.000(2) 0.006(2) -0.006(2)
C53 0.053(3) 0.058(4) 0.051(3) -0.003(3) -0.003(2) -0.008(3)
C54 0.044(3) 0.063(4) 0.065(4) -0.009(3) -0.004(3) -0.017(3)
C55 0.060(4) 0.052(4) 0.082(4) 0.003(3) 0.006(3) -0.022(3)
C56 0.050(3) 0.045(3) 0.059(3) 0.009(2) 0.002(2) -0.014(3)
C61 0.042(3) 0.039(3) 0.047(3) 0.009(2) 0.005(2) -0.003(2)
C62 0.050(3) 0.046(3) 0.074(4) 0.018(3) 0.011(3) 0.007(3)
C63 0.058(4) 0.065(5) 0.110(6) 0.046(4) 0.002(4) 0.011(3)
C64 0.069(5) 0.075(5) 0.081(5) 0.045(4) -0.008(4) -0.014(4)
C65 0.083(5) 0.068(4) 0.058(4) 0.013(3) 0.009(3) -0.019(4)
C66 0.063(4) 0.052(3) 0.045(3) 0.007(2) 0.009(2) -0.012(3)

loop_
_atom_type_symbol
_atom_type_description
_atom_type_scat_dispersion_real
_atom_type_scat_dispersion_imag
_atom_type_scat_source
C C 0.0033 0.0016 'International Tables Vol C Tables 4.2.6.8 and 6.1.1.4'
H H 0.0000 0.0000 'International Tables Vol C Tables 4.2.6.8 and 6.1.1.4'
O O 0.0106 0.0060 'International Tables Vol C Tables 4.2.6.8 and 6.1.1.4'
N N 0.0061 0.0033 'International Tables Vol C Tables 4.2.6.8 and 6.1.1.4'
P P 0.1023 0.0942 'International Tables Vol C Tables 4.2.6.8 and 6.1.1.4'
Pd Pd -0.9988 1.0072 'International Tables Vol C Tables 4.2.6.8 and 6.1.1.4'
S S 0.1246 0.1234 'International Tables Vol C Tables 4.2.6.8 and 6.1.1.4'
Cl Cl 0.1484 0.1585 'International Tables Vol C Tables 4.2.6.8 and 6.1.1.4'

loop_
_geom_angle_atom_site_label_1
_geom_angle_atom_site_label_2
_geom_angle_atom_site_label_3
_geom_angle
C42 Pd1 N1 174.73(17)
C42 Pd1 P1 88.59(13)
N1 Pd1 P1 94.39(11)
C42 Pd1 S1 86.52(13)
N1 Pd1 S1 91.14(11)
P1 Pd1 S1 170.36(5)
C42 Pd1 Pd2 94.22(14)
N1 Pd1 Pd2 90.31(11)
P1 Pd1 Pd2 86.33(3)
S1 Pd1 Pd2 85.74(3)
C11 P1 C21 102.3(2)
C11 P1 C31 106.5(2)
C21 P1 C31 103.1(2)
C11 P1 Pd1 111.21(15)
C21 P1 Pd1 119.93(16)
C31 P1 Pd1 112.54(16)
C1 S1 Pd1 108.30(17)
C7 N1 C17 120.1(4)
C7 N1 Pd1 122.3(3)
C17 N1 Pd1 117.3(3)
N2 C1 C2 119.7(5)
N2 C1 S1 123.3(3)
C2 C1 S1 116.8(4)
C12 Pd2 N2 173.33(17)
C12 Pd2 P2 89.17(13)
N2 Pd2 P2 96.03(12)
C12 Pd2 S2 84.14(13)
N2 Pd2 S2 91.31(12)
P2 Pd2 S2 169.12(4)
C12 Pd2 Pd1 94.59(13)
N2 Pd2 Pd1 89.89(11)
P2 Pd2 Pd1 86.54(3)
S2 Pd2 Pd1 85.45(3)
C7 S2 Pd2 109.99(18)
C61 P2 C41 105.2(2)
C61 P2 C51 104.1(2)
C41 P2 C51 101.2(2)
C61 P2 Pd2 111.90(18)
C41 P2 Pd2 110.83(16)
C51 P2 Pd2 121.97(16)
C1 N2 C5 120.2(4)
C1 N2 Pd2 122.7(3)
C5 N2 Pd2 117.1(3)
C3 C2 C1 120.5(6)
C3 C2 H2A 119.8
C1 C2 H2A 119.8
C2 C3 C4 119.2(6)
C2 C3 H3A 120.4
C4 C3 H3A 120.4
C3 C4 C5 119.4(5)
C3 C4 H4A 120.3
C5 C4 H4A 120.3
N2 C5 C4 121.1(5)
N2 C5 C6 118.2(5)
C4 C5 C6 120.7(5)
C5 C6 H6A 109.5
C5 C6 H6B 109.5
H6A C6 H6B 109.5
C5 C6 H6C 109.5
H6A C6 H6C 109.5
H6B C6 H6C 109.5
N1 C7 C8 120.5(5)
N1 C7 S2 123.0(4)
C8 C7 S2 116.3(4)
C9 C8 C7 119.0(6)
C9 C8 H8A 120.5
C7 C8 H8A 120.5
C8 C9 C10 119.6(6)
C8 C9 H9A 120.2
C10 C9 H9A 120.2
C9 C10 C17 120.8(6)
C9 C10 H10A 119.6
C17 C10 H10A 119.6
C12 C11 C16 118.9(4)
C12 C11 P1 121.1(3)
C16 C11 P1 119.9(4)
C13 C12 C11 118.6(4)
C13 C12 Pd2 117.0(3)
C11 C12 Pd2 124.3(3)
C14 C13 C12 121.4(5)
C14 C13 H13A 119.3
C12 C13 H13A 119.3
C15 C14 C13 120.2(5)
C15 C14 H14A 119.9
C13 C14 H14A 119.9
C14 C15 C16 119.3(5)
C14 C15 H15A 120.4
C16 C15 H15A 120.4
C15 C16 C11 121.4(5)
C15 C16 H16A 119.3
C11 C16 H16A 119.3
N1 C17 C10 119.7(6)
N1 C17 C18 118.9(5)
C10 C17 C18 121.3(5)
C17 C18 H18A 109.5
C17 C18 H18B 109.5
H18A C18 H18B 109.5
C17 C18 H18C 109.5
H18A C18 H18C 109.5
H18B C18 H18C 109.5
Cl2 C19 Cl1 113.0(5)
Cl2 C19 H19A 109.0
Cl1 C19 H19A 109.0
Cl2 C19 H19B 109.0
Cl1 C19 H19B 109.0
H19A C19 H19B 107.8
C22 C21 C26 118.7(5)
C22 C21 P1 123.4(4)
C26 C21 P1 117.9(4)
C21 C22 C23 121.5(6)
C21 C22 H22A 119.2
C23 C22 H22A 119.2
C24 C23 C22 119.6(6)
C24 C23 H23A 120.2
C22 C23 H23A 120.2
C25 C24 C23 120.1(5)
C25 C24 H24A 120.0
C23 C24 H24A 120.0
C24 C25 C26 120.3(6)
C24 C25 H25A 119.8
C26 C25 H25A 119.8
C21 C26 C25 119.7(5)
C21 C26 H26A 120.1
C25 C26 H26A 120.1
C36 C31 C32 118.8(5)
C36 C31 P1 123.5(4)
C32 C31 P1 117.7(4)
C31 C32 C33 121.6(6)
C31 C32 H32A 119.2
C33 C32 H32A 119.2
C34 C33 C32 118.8(7)
C34 C33 H33A 120.6
C32 C33 H33A 120.6
C35 C34 C33 121.0(6)
C35 C34 H34A 119.5
C33 C34 H34A 119.5
C34 C35 C36 119.8(7)
C34 C35 H35A 120.1
C36 C35 H35A 120.1
C31 C36 C35 120.0(6)
C31 C36 H36A 120.0
C35 C36 H36A 120.0
C42 C41 C46 120.8(5)
C42 C41 P2 120.9(4)
C46 C41 P2 118.3(4)
C41 C42 C43 118.3(5)
C41 C42 Pd1 124.8(4)
C43 C42 Pd1 116.8(4)
C42 C43 C44 120.5(5)
C42 C43 H43A 119.7
C44 C43 H43A 119.7
C45 C44 C43 120.2(5)
C45 C44 H44A 119.9
C43 C44 H44A 119.9
C46 C45 C44 119.5(5)
C46 C45 H45A 120.2
C44 C45 H45A 120.2
C45 C46 C41 120.6(5)
C45 C46 H46A 119.7
C41 C46 H46A 119.7
C56 C51 C52 118.6(5)
C56 C51 P2 124.0(4)
C52 C51 P2 117.4(4)
C53 C52 C51 120.6(5)
C53 C52 H52A 119.7
C51 C52 H52A 119.7
C54 C53 C52 119.8(6)
C54 C53 H53A 120.1
C52 C53 H53A 120.1
C55 C54 C53 120.3(5)
C55 C54 H54A 119.8
C53 C54 H54A 119.8
C54 C55 C56 120.8(6)
C54 C55 H55A 119.6
C56 C55 H55A 119.6
C55 C56 C51 119.9(5)
C55 C56 H56A 120.0
C51 C56 H56A 120.0
C62 C61 C66 118.4(5)
C62 C61 P2 123.2(4)
C66 C61 P2 118.2(4)
C61 C62 C63 119.8(7)
C61 C62 H62A 120.1
C63 C62 H62A 120.1
C64 C63 C62 120.8(7)
C64 C63 H63A 119.6
C62 C63 H63A 119.6
C63 C64 C65 120.7(6)
C63 C64 H64A 119.7
C65 C64 H64A 119.7
C66 C65 C64 119.2(7)
C66 C65 H65A 120.4
C64 C65 H65A 120.4
C65 C66 C61 121.1(7)
C65 C66 H66A 119.5
C61 C66 H66A 119.5

loop_
_geom_bond_atom_site_label_1
_geom_bond_atom_site_label_2
_geom_bond_distance
Pd1 C42 2.014(5)
Pd1 N1 2.157(4)
Pd1 P1 2.3049(11)
Pd1 S1 2.3718(12)
Pd1 Pd2 2.7471(5)
P1 C11 1.825(5)
P1 C21 1.825(5)
P1 C31 1.836(5)
S1 C1 1.738(5)
Cl1 C19 1.736(10)
N1 C7 1.355(6)
N1 C17 1.367(6)
C1 N2 1.347(6)
C1 C2 1.408(7)
Pd2 C12 2.008(4)
Pd2 N2 2.166(4)
Pd2 P2 2.3070(13)
Pd2 S2 2.3632(13)
S2 C7 1.741(5)
P2 C61 1.828(5)
P2 C41 1.837(5)
P2 C51 1.838(5)
N2 C5 1.348(6)
Cl2 C19 1.721(9)
C2 C3 1.364(9)
C2 H2A 0.9300
C3 C4 1.369(10)
C3 H3A 0.9300
C4 C5 1.398(8)
C4 H4A 0.9300
C5 C6 1.488(8)
C6 H6A 0.9600
C6 H6B 0.9600
C6 H6C 0.9600
C7 C8 1.417(7)
C8 C9 1.370(9)
C8 H8A 0.9300
C9 C10 1.372(10)
C9 H9A 0.9300
C10 C17 1.391(8)
C10 H10A 0.9300
C11 C12 1.395(6)
C11 C16 1.402(6)
C12 C13 1.393(7)
C13 C14 1.380(7)
C13 H13A 0.9300
C14 C15 1.371(8)
C14 H14A 0.9300
C15 C16 1.379(8)
C15 H15A 0.9300
C16 H16A 0.9300
C17 C18 1.482(8)
C18 H18A 0.9600
C18 H18B 0.9600
C18 H18C 0.9600
C19 H19A 0.9700
C19 H19B 0.9700
C21 C22 1.378(7)
C21 C26 1.396(7)
C22 C23 1.392(7)
C22 H22A 0.9300
C23 C24 1.378(9)
C23 H23A 0.9300
C24 C25 1.377(9)
C24 H24A 0.9300
C25 C26 1.404(7)
C25 H25A 0.9300
C26 H26A 0.9300
C31 C36 1.373(8)
C31 C32 1.377(7)
C32 C33 1.386(8)
C32 H32A 0.9300
C33 C34 1.365(10)
C33 H33A 0.9300
C34 C35 1.364(11)
C34 H34A 0.9300
C35 C36 1.402(9)
C35 H35A 0.9300
C36 H36A 0.9300
C41 C42 1.385(7)
C41 C46 1.405(7)
C42 C43 1.394(7)
C43 C44 1.409(8)
C43 H43A 0.9300
C44 C45 1.382(9)
C44 H44A 0.9300
C45 C46 1.370(8)
C45 H45A 0.9300
C46 H46A 0.9300
C51 C56 1.389(7)
C51 C52 1.410(7)
C52 C53 1.381(7)
C52 H52A 0.9300
C53 C54 1.376(9)
C53 H53A 0.9300
C54 C55 1.371(9)
C54 H54A 0.9300
C55 C56 1.387(8)
C55 H55A 0.9300
C56 H56A 0.9300
C61 C62 1.385(8)
C61 C66 1.400(8)
C62 C63 1.387(8)
C62 H62A 0.9300
C63 C64 1.353(12)
C63 H63A 0.9300
C64 C65 1.382(11)
C64 H64A 0.9300
C65 C66 1.372(8)
C65 H65A 0.9300
C66 H66A 0.9300
